data_2236459
loop_
_publ_author_name
'Sharma, Naresh'
'Vyas, Komal M.'
'Jadeja, R. N.'
'Kant, Rajni'
'Gupta, Vivek K.'

_publ_section_title
;
 (<i>Z</i>)-3-Methyl-1-phenyl-4-[(<i>p</i>-tolyl)(<i>p</i>-tolylamino)methylidene]-1<i>H</i>-pyrazol-5(4<i>H</i>)-one
;
_journal_coeditor_code LH5535
_journal_issue 10
_journal_name_full 'Acta Crystallographica Section E'
_journal_page_first o3036
_journal_paper_doi 10.1107/S1600536812040330
_journal_volume 68
_journal_year 2012
_chemical_formula_iupac 'C25 H23 N3 O'
_chemical_formula_moiety 'C25 H23 N3 O'
_chemical_formula_sum 'C25 H23 N3 O'
_chemical_formula_weight 381.46
_chemical_name_systematic
;
(<i>Z</i>)-3-Methyl-1-phenyl-4-[(<i>p</i>-tolyl)(<i>p</i>-
tolylamino)methylidene]-1<i>H</i>-pyrazol-5(4<i>H</i>)-one
;
_space_group_IT_number 14
_symmetry_cell_setting monoclinic
_symmetry_space_group_name_Hall '-P 2yn'
_symmetry_space_group_name_H-M 'P 1 21/n 1'
_atom_sites_solution_hydrogens geom
_atom_sites_solution_primary direct
_atom_sites_solution_secondary difmap
_audit_creation_method SHELXL-97
_cell_angle_alpha 90.00
_cell_angle_beta 105.124(5)
_cell_angle_gamma 90.00
_cell_formula_units_Z 4
_cell_length_a 9.2694(4)
_cell_length_b 18.3156(8)
_cell_length_c 12.6716(7)
_cell_measurement_reflns_used 3374
_cell_measurement_temperature 293(2)
_cell_measurement_theta_max 29.0232
_cell_measurement_theta_min 3.5032
_cell_volume 2076.80(18)
_computing_cell_refinement 'CrysAlis PRO (Oxford Diffraction, 2010)'
_computing_data_collection 'CrysAlis PRO (Oxford Diffraction, 2010)'
_computing_data_reduction 'CrysAlis PRO (Oxford Diffraction, 2010)'
_computing_molecular_graphics 'ORTEP-3 (Farrugia, 1997)'
_computing_publication_material 'PLATON (Spek, 2009)'
_computing_structure_refinement 'SHELXL97 (Sheldrick, 2008)'
_computing_structure_solution 'SHELXS97 (Sheldrick, 2008)'
_diffrn_ambient_temperature 293(2)
_diffrn_detector_area_resol_mean 16.1049
_diffrn_measured_fraction_theta_full 0.997
_diffrn_measured_fraction_theta_max 0.997
_diffrn_measurement_device_type 'Oxford Diffraction Xcalibur Sapphire3'
_diffrn_measurement_method '\w scans'
_diffrn_radiation_monochromator graphite
_diffrn_radiation_source 'fine-focus sealed tube'
_diffrn_radiation_type MoK\a
_diffrn_radiation_wavelength 0.71073
_diffrn_reflns_av_R_equivalents 0.0389
_diffrn_reflns_av_sigmaI/netI 0.0643
_diffrn_reflns_limit_h_max 11
_diffrn_reflns_limit_h_min -11
_diffrn_reflns_limit_k_max 19
_diffrn_reflns_limit_k_min -22
_diffrn_reflns_limit_l_max 12
_diffrn_reflns_limit_l_min -15
_diffrn_reflns_number 9542
_diffrn_reflns_theta_full 26.00
_diffrn_reflns_theta_max 26.00
_diffrn_reflns_theta_min 3.51
_diffrn_standards_decay_% 0
_diffrn_standards_interval_count 0
_diffrn_standards_interval_time 0
_diffrn_standards_number 0
_exptl_absorpt_coefficient_mu 0.076
_exptl_absorpt_correction_T_max 1.00000
_exptl_absorpt_correction_T_min 0.91374
_exptl_absorpt_correction_type multi-scan
_exptl_absorpt_process_details '(CrysAlis PRO; Oxford Diffraction, 2010)'
_exptl_crystal_colour yellow
_exptl_crystal_density_diffrn 1.220
_exptl_crystal_density_method 'not measured'
_exptl_crystal_description block
_exptl_crystal_F_000 808
_exptl_crystal_size_max 0.30
_exptl_crystal_size_mid 0.30
_exptl_crystal_size_min 0.20
_refine_diff_density_max 0.174
_refine_diff_density_min -0.141
_refine_ls_extinction_coef 0.0018(5)
_refine_ls_extinction_expression Fc^*^=kFc[1+0.001xFc^2^\l^3^/sin(2\q)]^-1/4^
_refine_ls_extinction_method 'SHELXL97 (Sheldrick, 2008)'
_refine_ls_goodness_of_fit_ref 1.010
_refine_ls_hydrogen_treatment mixed
_refine_ls_matrix_type full
_refine_ls_number_parameters 270
_refine_ls_number_reflns 4077
_refine_ls_number_restraints 0
_refine_ls_restrained_S_all 1.010
_refine_ls_R_factor_all 0.1001
_refine_ls_R_factor_gt 0.0523
_refine_ls_shift/su_max 0.001
_refine_ls_shift/su_mean 0.000
_refine_ls_structure_factor_coef Fsqd
_refine_ls_weighting_details 'calc w=1/[\s^2^(Fo^2^)+(0.0435P)^2^] where P=(Fo^2^+2Fc^2^)/3'
_refine_ls_weighting_scheme calc
_refine_ls_wR_factor_gt 0.1060
_refine_ls_wR_factor_ref 0.1316
_reflns_number_gt 2343
_reflns_number_total 4077
_reflns_threshold_expression I>2\s(I)
_cod_data_source_file lh5535.cif
_cod_data_source_block I
_cod_original_cell_volume 2076.80(17)
_cod_original_sg_symbol_H-M 'P 21/n'
_cod_database_code 2236459
_cod_database_fobs_code 2236459

loop_
_symmetry_equiv_pos_as_xyz
'x, y, z'
'-x+1/2, y+1/2, -z+1/2'
'-x, -y, -z'
'x-1/2, -y-1/2, z-1/2'

loop_
_atom_site_type_symbol
_atom_site_label
_atom_site_fract_x
_atom_site_fract_y
_atom_site_fract_z
_atom_site_U_iso_or_equiv
_atom_site_adp_type
_atom_site_calc_flag
_atom_site_refinement_flags
_atom_site_occupancy
_atom_site_symmetry_multiplicity
N N1 0.37979(16) 0.27791(8) 0.08898(14) 0.0507(5) Uani d . 1 1
N N2 0.34012(18) 0.35209(9) 0.07998(16) 0.0566(5) Uani d . 1 1
C C3 0.1970(2) 0.35428(11) 0.03270(17) 0.0497(6) Uani d . 1 1
C C4 0.1351(2) 0.28261(10) 0.01024(16) 0.0453(5) Uani d . 1 1
C C5 0.2589(2) 0.23347(11) 0.04912(16) 0.0466(5) Uani d . 1 1
O O5 0.26105(14) 0.16518(7) 0.04952(12) 0.0560(4) Uani d . 1 1
C C6 0.1232(2) 0.42734(11) 0.0119(2) 0.0711(8) Uani d . 1 1
H H6A 0.1927 0.4645 0.0460 0.107 Uiso calc R 1 1
H H6B 0.0380 0.4284 0.0416 0.107 Uiso calc R 1 1
H H6C 0.0914 0.4361 -0.0654 0.107 Uiso calc R 1 1
C C7 0.5268(2) 0.25907(11) 0.14877(18) 0.0489(5) Uani d . 1 1
C C8 0.5900(2) 0.19386(12) 0.12908(19) 0.0588(6) Uani d . 1 1
H H8 0.5369 0.1621 0.0757 0.071 Uiso calc R 1 1
C C9 0.7325(2) 0.17612(13) 0.1892(2) 0.0707(7) Uani d . 1 1
H H9 0.7753 0.1322 0.1761 0.085 Uiso calc R 1 1
C C10 0.8117(3) 0.22272(15) 0.2681(2) 0.0741(8) Uani d . 1 1
H H10 0.9072 0.2102 0.3089 0.089 Uiso calc R 1 1
C C11 0.7492(2) 0.28799(14) 0.28674(19) 0.0656(7) Uani d . 1 1
H H11 0.8033 0.3198 0.3397 0.079 Uiso calc R 1 1
C C12 0.6064(2) 0.30674(12) 0.22733(18) 0.0562(6) Uani d . 1 1
H H12 0.5644 0.3509 0.2401 0.067 Uiso calc R 1 1
C C13 -0.0104(2) 0.25866(11) -0.03560(16) 0.0447(5) Uani d . 1 1
C C14 -0.1359(2) 0.31073(10) -0.07300(16) 0.0426(5) Uani d . 1 1
C C15 -0.2309(2) 0.32528(11) -0.00777(18) 0.0503(6) Uani d . 1 1
H H15 -0.2187 0.3008 0.0583 0.060 Uiso calc R 1 1
C C16 -0.3446(2) 0.37642(12) -0.04055(19) 0.0574(6) Uani d . 1 1
H H16 -0.4067 0.3861 0.0047 0.069 Uiso calc R 1 1
C C17 -0.3674(2) 0.41302(11) -0.1384(2) 0.0541(6) Uani d . 1 1
C C18 -0.2724(2) 0.39762(12) -0.20344(18) 0.0593(6) Uani d . 1 1
H H18 -0.2858 0.4217 -0.2699 0.071 Uiso calc R 1 1
C C19 -0.1579(2) 0.34719(11) -0.17182(17) 0.0555(6) Uani d . 1 1
H H19 -0.0956 0.3377 -0.2170 0.067 Uiso calc R 1 1
C C20 -0.4894(2) 0.46931(12) -0.1720(2) 0.0826(9) Uani d . 1 1
H H20A -0.5745 0.4544 -0.1474 0.124 Uiso calc R 1 1
H H20B -0.5176 0.4739 -0.2502 0.124 Uiso calc R 1 1
H H20C -0.4538 0.5155 -0.1398 0.124 Uiso calc R 1 1
N N21 -0.0338(2) 0.18632(9) -0.04121(15) 0.0546(5) Uani d . 1 1
C C22 -0.1653(2) 0.14481(11) -0.08416(18) 0.0503(6) Uani d . 1 1
C C23 -0.1729(3) 0.07733(11) -0.03820(19) 0.0636(7) Uani d . 1 1
H H23 -0.0940 0.0612 0.0186 0.076 Uiso calc R 1 1
C C24 -0.2965(3) 0.03342(13) -0.0756(2) 0.0750(8) Uani d . 1 1
H H24 -0.2995 -0.0122 -0.0440 0.090 Uiso calc R 1 1
C C25 -0.4156(3) 0.05601(13) -0.1591(2) 0.0666(7) Uani d . 1 1
C C26 -0.4042(3) 0.12227(13) -0.2062(2) 0.0676(7) Uani d . 1 1
H H26 -0.4824 0.1379 -0.2639 0.081 Uiso calc R 1 1
C C27 -0.2809(2) 0.16660(12) -0.17105(19) 0.0621(7) Uani d . 1 1
H H27 -0.2756 0.2109 -0.2057 0.074 Uiso calc R 1 1
C C28 -0.5540(3) 0.00866(15) -0.1984(3) 0.1072(11) Uani d . 1 1
H H28A -0.5999 0.0188 -0.2741 0.161 Uiso calc R 1 1
H H28B -0.6235 0.0192 -0.1560 0.161 Uiso calc R 1 1
H H28C -0.5261 -0.0419 -0.1900 0.161 Uiso calc R 1 1
H H21 0.060(2) 0.1594(11) -0.0076(17) 0.071(7) Uiso d . 1 1

loop_
_atom_site_aniso_label
_atom_site_aniso_U_11
_atom_site_aniso_U_22
_atom_site_aniso_U_33
_atom_site_aniso_U_12
_atom_site_aniso_U_13
_atom_site_aniso_U_23
N1 0.0428(9) 0.0367(10) 0.0719(12) 0.0019(8) 0.0134(8) 0.0041(9)
N2 0.0461(10) 0.0386(10) 0.0830(13) 0.0030(8) 0.0129(9) 0.0032(9)
C3 0.0441(11) 0.0432(13) 0.0617(14) 0.0017(10) 0.0135(10) 0.0022(11)
C4 0.0409(10) 0.0384(12) 0.0571(13) 0.0009(9) 0.0136(9) 0.0017(10)
C5 0.0500(12) 0.0393(13) 0.0524(13) -0.0001(10) 0.0167(10) 0.0026(11)
O5 0.0573(9) 0.0382(9) 0.0702(10) 0.0036(7) 0.0126(8) 0.0043(8)
C6 0.0557(13) 0.0414(13) 0.107(2) 0.0041(11) 0.0059(13) 0.0020(13)
C7 0.0434(11) 0.0462(13) 0.0589(14) 0.0036(10) 0.0165(10) 0.0100(11)
C8 0.0518(13) 0.0508(14) 0.0747(16) 0.0046(11) 0.0183(11) 0.0078(12)
C9 0.0602(15) 0.0585(16) 0.093(2) 0.0177(12) 0.0189(14) 0.0180(15)
C10 0.0546(14) 0.0829(19) 0.0786(19) 0.0143(14) 0.0063(13) 0.0259(16)
C11 0.0580(14) 0.0756(18) 0.0593(15) -0.0034(13) 0.0084(12) 0.0096(13)
C12 0.0522(12) 0.0586(15) 0.0606(14) 0.0035(11) 0.0197(11) 0.0062(12)
C13 0.0487(11) 0.0385(12) 0.0502(12) 0.0021(10) 0.0187(9) 0.0016(10)
C14 0.0398(10) 0.0402(12) 0.0481(12) -0.0007(9) 0.0119(9) -0.0011(10)
C15 0.0489(12) 0.0503(14) 0.0540(13) -0.0028(10) 0.0174(10) 0.0030(11)
C16 0.0471(12) 0.0565(14) 0.0725(16) -0.0016(11) 0.0227(11) -0.0076(13)
C17 0.0439(12) 0.0397(13) 0.0700(16) -0.0004(10) -0.0006(11) -0.0071(12)
C18 0.0719(15) 0.0464(14) 0.0547(14) 0.0044(12) 0.0077(12) 0.0075(12)
C19 0.0662(14) 0.0516(14) 0.0529(14) 0.0054(11) 0.0228(11) 0.0029(11)
C20 0.0592(15) 0.0561(15) 0.116(2) 0.0091(12) -0.0072(15) -0.0108(15)
N21 0.0467(10) 0.0416(11) 0.0733(13) -0.0009(9) 0.0117(9) 0.0031(10)
C22 0.0532(12) 0.0380(12) 0.0631(14) -0.0033(10) 0.0211(11) -0.0037(11)
C23 0.0741(15) 0.0430(14) 0.0709(16) -0.0051(12) 0.0139(13) -0.0025(12)
C24 0.1014(19) 0.0424(14) 0.0863(18) -0.0170(14) 0.0338(16) -0.0045(14)
C25 0.0684(15) 0.0524(15) 0.0857(18) -0.0165(13) 0.0324(14) -0.0247(14)
C26 0.0591(14) 0.0579(16) 0.0823(17) -0.0048(12) 0.0120(12) -0.0122(14)
C27 0.0601(14) 0.0498(14) 0.0724(16) -0.0072(11) 0.0102(12) -0.0001(12)
C28 0.099(2) 0.089(2) 0.140(3) -0.0458(17) 0.0429(19) -0.038(2)

loop_
_atom_type_symbol
_atom_type_description
_atom_type_scat_dispersion_real
_atom_type_scat_dispersion_imag
_atom_type_scat_source
C C 0.0033 0.0016 'International Tables Vol C Tables 4.2.6.8 and 6.1.1.4'
H H 0.0000 0.0000 'International Tables Vol C Tables 4.2.6.8 and 6.1.1.4'
N N 0.0061 0.0033 'International Tables Vol C Tables 4.2.6.8 and 6.1.1.4'
O O 0.0106 0.0060 'International Tables Vol C Tables 4.2.6.8 and 6.1.1.4'

loop_
_geom_angle_atom_site_label_1
_geom_angle_atom_site_label_2
_geom_angle_atom_site_label_3
_geom_angle
C5 N1 N2 111.90(14)
C5 N1 C7 129.18(16)
N2 N1 C7 118.26(15)
C3 N2 N1 106.27(15)
N2 C3 C4 111.68(17)
N2 C3 C6 118.15(18)
C4 C3 C6 130.17(17)
C13 C4 C3 131.76(18)
C13 C4 C5 122.98(18)
C3 C4 C5 105.24(15)
O5 C5 N1 125.57(16)
O5 C5 C4 129.53(17)
N1 C5 C4 104.89(16)
C3 C6 H6A 109.5
C3 C6 H6B 109.5
H6A C6 H6B 109.5
C3 C6 H6C 109.5
H6A C6 H6C 109.5
H6B C6 H6C 109.5
C8 C7 C12 120.25(18)
C8 C7 N1 120.50(19)
C12 C7 N1 119.25(18)
C9 C8 C7 119.6(2)
C9 C8 H8 120.2
C7 C8 H8 120.2
C10 C9 C8 120.5(2)
C10 C9 H9 119.7
C8 C9 H9 119.7
C9 C10 C11 119.8(2)
C9 C10 H10 120.1
C11 C10 H10 120.1
C10 C11 C12 120.5(2)
C10 C11 H11 119.7
C12 C11 H11 119.7
C7 C12 C11 119.3(2)
C7 C12 H12 120.3
C11 C12 H12 120.3
N21 C13 C4 117.32(17)
N21 C13 C14 121.02(17)
C4 C13 C14 121.62(17)
C15 C14 C19 118.75(19)
C15 C14 C13 120.14(18)
C19 C14 C13 121.09(19)
C14 C15 C16 120.2(2)
C14 C15 H15 119.9
C16 C15 H15 119.9
C17 C16 C15 121.6(2)
C17 C16 H16 119.2
C15 C16 H16 119.2
C16 C17 C18 117.72(19)
C16 C17 C20 121.0(2)
C18 C17 C20 121.2(2)
C17 C18 C19 121.5(2)
C17 C18 H18 119.2
C19 C18 H18 119.2
C18 C19 C14 120.2(2)
C18 C19 H19 119.9
C14 C19 H19 119.9
C17 C20 H20A 109.5
C17 C20 H20B 109.5
H20A C20 H20B 109.5
C17 C20 H20C 109.5
H20A C20 H20C 109.5
H20B C20 H20C 109.5
C13 N21 C22 131.33(18)
C13 N21 H21 110.9(11)
C22 N21 H21 117.8(11)
C23 C22 C27 118.87(19)
C23 C22 N21 116.91(18)
C27 C22 N21 124.16(19)
C22 C23 C24 120.5(2)
C22 C23 H23 119.7
C24 C23 H23 119.7
C25 C24 C23 121.1(2)
C25 C24 H24 119.5
C23 C24 H24 119.5
C26 C25 C24 117.6(2)
C26 C25 C28 121.1(2)
C24 C25 C28 121.2(2)
C25 C26 C27 122.2(2)
C25 C26 H26 118.9
C27 C26 H26 118.9
C26 C27 C22 119.6(2)
C26 C27 H27 120.2
C22 C27 H27 120.2
C25 C28 H28A 109.5
C25 C28 H28B 109.5
H28A C28 H28B 109.5
C25 C28 H28C 109.5
H28A C28 H28C 109.5
H28B C28 H28C 109.5

loop_
_geom_bond_atom_site_label_1
_geom_bond_atom_site_label_2
_geom_bond_distance
N1 C5 1.370(2)
N1 N2 1.404(2)
N1 C7 1.418(2)
N2 C3 1.306(2)
C3 C4 1.431(3)
C3 C6 1.495(3)
C4 C13 1.392(2)
C4 C5 1.440(2)
C5 O5 1.251(2)
C6 H6A 0.9600
C6 H6B 0.9600
C6 H6C 0.9600
C7 C8 1.381(3)
C7 C12 1.384(3)
C8 C9 1.381(3)
C8 H8 0.9300
C9 C10 1.372(3)
C9 H9 0.9300
C10 C11 1.375(3)
C10 H10 0.9300
C11 C12 1.384(3)
C11 H11 0.9300
C12 H12 0.9300
C13 N21 1.342(2)
C13 C14 1.483(2)
C14 C15 1.382(3)
C14 C19 1.386(3)
C15 C16 1.390(3)
C15 H15 0.9300
C16 C17 1.377(3)
C16 H16 0.9300
C17 C18 1.383(3)
C17 C20 1.507(3)
C18 C19 1.385(3)
C18 H18 0.9300
C19 H19 0.9300
C20 H20A 0.9600
C20 H20B 0.9600
C20 H20C 0.9600
N21 C22 1.419(2)
N21 H21 0.99(2)
C22 C23 1.376(3)
C22 C27 1.380(3)
C23 C24 1.378(3)
C23 H23 0.9300
C24 C25 1.378(3)
C24 H24 0.9300
C25 C26 1.369(3)
C25 C28 1.521(3)
C26 C27 1.378(3)
C26 H26 0.9300
C27 H27 0.9300
C28 H28A 0.9600
C28 H28B 0.9600
C28 H28C 0.9600

loop_
_geom_hbond_atom_site_label_D
_geom_hbond_atom_site_label_H
_geom_hbond_atom_site_label_A
_geom_hbond_site_symmetry_A
_geom_hbond_distance_DH
_geom_hbond_distance_HA
_geom_hbond_distance_DA
_geom_hbond_angle_DHA
N21 H21 O5 . 0.99(2) 1.82(2) 2.702(2) 146.4(17)
C15 H15 Cg 1_455 0.93 2.63 3.470(2) 152

loop_
_geom_torsion_atom_site_label_1
_geom_torsion_atom_site_label_2
_geom_torsion_atom_site_label_3
_geom_torsion_atom_site_label_4
_geom_torsion
C5 N1 N2 C3 -1.5(2)
C7 N1 N2 C3 -173.05(18)
N1 N2 C3 C4 1.1(2)
N1 N2 C3 C6 -179.7(2)
N2 C3 C4 C13 178.0(2)
C6 C3 C4 C13 -1.1(4)
N2 C3 C4 C5 -0.4(2)
C6 C3 C4 C5 -179.4(2)
N2 N1 C5 O5 -178.0(2)
C7 N1 C5 O5 -7.6(4)
N2 N1 C5 C4 1.2(2)
C7 N1 C5 C4 171.6(2)
C13 C4 C5 O5 0.1(4)
C3 C4 C5 O5 178.6(2)
C13 C4 C5 N1 -179.07(19)
C3 C4 C5 N1 -0.5(2)
C5 N1 C7 C8 33.6(3)
N2 N1 C7 C8 -156.5(2)
C5 N1 C7 C12 -146.3(2)
N2 N1 C7 C12 23.6(3)
C12 C7 C8 C9 0.8(3)
N1 C7 C8 C9 -179.15(19)
C7 C8 C9 C10 0.0(4)
C8 C9 C10 C11 -0.7(4)
C9 C10 C11 C12 0.7(4)
C8 C7 C12 C11 -0.7(3)
N1 C7 C12 C11 179.17(19)
C10 C11 C12 C7 0.0(3)
C3 C4 C13 N21 -176.9(2)
C5 C4 C13 N21 1.2(3)
C3 C4 C13 C14 0.8(3)
C5 C4 C13 C14 178.85(19)
N21 C13 C14 C15 77.8(3)
C4 C13 C14 C15 -99.8(2)
N21 C13 C14 C19 -104.0(2)
C4 C13 C14 C19 78.3(3)
C19 C14 C15 C16 -1.0(3)
C13 C14 C15 C16 177.19(17)
C14 C15 C16 C17 0.9(3)
C15 C16 C17 C18 -0.4(3)
C15 C16 C17 C20 -178.89(18)
C16 C17 C18 C19 0.0(3)
C20 C17 C18 C19 178.46(18)
C17 C18 C19 C14 -0.1(3)
C15 C14 C19 C18 0.6(3)
C13 C14 C19 C18 -177.60(18)
C4 C13 N21 C22 -178.6(2)
C14 C13 N21 C22 3.6(4)
C13 N21 C22 C23 -152.0(2)
C13 N21 C22 C27 30.9(4)
C27 C22 C23 C24 -2.4(4)
N21 C22 C23 C24 -179.6(2)
C22 C23 C24 C25 -0.5(4)
C23 C24 C25 C26 2.5(4)
C23 C24 C25 C28 -178.2(2)
C24 C25 C26 C27 -1.6(4)
C28 C25 C26 C27 179.1(2)
C25 C26 C27 C22 -1.3(4)
C23 C22 C27 C26 3.3(4)
N21 C22 C27 C26 -179.7(2)

loop_
_cod_related_entry_id
_cod_related_entry_database
_cod_related_entry_code
1 ChemSpider 30658122
